data_1559953
loop_
_publ_author_name
'Pal, Shrinwantu'
'Nozaki, Kyoko'
'Vedernikov, Andrei N.'
'Love, Jennifer A.'

_publ_section_title
;
 Reversible PtII--CH3 deuteration without methane loss: metal--ligand
 cooperation vs. ligand-assisted PtII-protonation
;
_journal_issue 8
_journal_name_full 'Chemical Science'
_journal_page_first 2960
_journal_page_last 2969
_journal_paper_doi 10.1039/D0SC06518H
_journal_volume 12
_journal_year 2021
_chemical_formula_moiety 'C14 H19 N2 O2 Pt, C F3 O3 S'
_chemical_formula_sum 'C15 H19 F3 N2 O5 Pt S'
_chemical_formula_weight 591.47
_space_group_crystal_system monoclinic
_space_group_IT_number 14
_space_group_name_Hall '-P 2yn'
_space_group_name_H-M_alt 'P 1 21/n 1'
_atom_sites_solution_hydrogens mixed
_atom_sites_solution_primary dual
_audit_creation_date 2020-06-08
_audit_creation_method
;
Olex2 1.2-ac3
(compiled 2017.02.24 svn.r3390 for Rigaku Oxford Diffraction, GUI svn.r5318)
;
_audit_update_record
;
2020-09-04 deposited with the CCDC.	2021-01-04 downloaded from the CCDC.
;
_cell_angle_alpha 90
_cell_angle_beta 92.717(2)
_cell_angle_gamma 90
_cell_formula_units_Z 4
_cell_length_a 11.3867(2)
_cell_length_b 13.3132(3)
_cell_length_c 12.4183(2)
_cell_measurement_reflns_used 17474
_cell_measurement_temperature 123
_cell_measurement_theta_max 29.3150
_cell_measurement_theta_min 2.8190
_cell_volume 1880.42(6)
_computing_cell_refinement 'CrysAlisPro 1.171.40.72a (Rigaku OD, 2020)'
_computing_data_collection 'CrysAlisPro 1.171.40.72a (Rigaku OD, 2020)'
_computing_data_reduction 'CrysAlisPro 1.171.40.72a (Rigaku OD, 2020)'
_computing_molecular_graphics 'Olex2 (Dolomanov et al., 2009)'
_computing_publication_material 'Olex2 (Dolomanov et al., 2009)'
_computing_structure_refinement 'ShelXL (Sheldrick, 2015)'
_computing_structure_solution 'ShelXT (Sheldrick, 2015)'
_diffrn_ambient_temperature 123
_diffrn_detector 'Hybrid Pixel Array Detector'
_diffrn_detector_area_resol_mean 5.8140
_diffrn_measured_fraction_theta_full 1.000
_diffrn_measured_fraction_theta_max 0.898
_diffrn_measurement_details
;
List of Runs (angles in degrees, time in seconds):

  # Type    Start    End  Width  t~exp~   \w     \q     \k     \f   Frames
#--------------------------------------------------------------------------
  1  \w    -93.00  47.00   0.50    0.50    --   -3.30  38.00 -92.00  280
  2  \w    -41.00   5.00   0.50    0.50    --    4.40  38.00 -92.00   92
  3  \w     28.00  89.00   0.50    0.50    --    4.40  28.00-150.00  122
  4  \w    -84.00  94.00   0.50    0.50    --    4.40  18.00   0.00  356
  5  \w    -79.00 -53.00   0.50    0.50    --    4.40  37.00  60.00   52
  6  \w    -18.00  12.00   0.50    0.50    --    4.40  28.00-150.00   60
;
_diffrn_measurement_device 'four-circle diffractometer'
_diffrn_measurement_device_type 'XtaLAB AFC10 (RCD3): quarter-chi single'
_diffrn_measurement_method '\w scans'
_diffrn_orient_matrix_type 'CrysAlisPro convention (1999,Acta A55,543-557)'
_diffrn_orient_matrix_UB_11 -0.0315599000
_diffrn_orient_matrix_UB_12 0.0327990000
_diffrn_orient_matrix_UB_13 0.0331028000
_diffrn_orient_matrix_UB_21 0.0468818000
_diffrn_orient_matrix_UB_22 -0.0013923000
_diffrn_orient_matrix_UB_23 0.0396096000
_diffrn_orient_matrix_UB_31 0.0262857000
_diffrn_orient_matrix_UB_32 0.0419922000
_diffrn_orient_matrix_UB_33 -0.0246032000
_diffrn_radiation_monochromator mirror
_diffrn_radiation_probe x-ray
_diffrn_radiation_type MoK\a
_diffrn_radiation_wavelength 0.71073
_diffrn_reflns_av_R_equivalents 0.0438
_diffrn_reflns_av_unetI/netI 0.0274
_diffrn_reflns_Laue_measured_fraction_full 1.000
_diffrn_reflns_Laue_measured_fraction_max 0.898
_diffrn_reflns_limit_h_max 15
_diffrn_reflns_limit_h_min -14
_diffrn_reflns_limit_k_max 16
_diffrn_reflns_limit_k_min -17
_diffrn_reflns_limit_l_max 16
_diffrn_reflns_limit_l_min -16
_diffrn_reflns_number 30286
_diffrn_reflns_point_group_measured_fraction_full 1.000
_diffrn_reflns_point_group_measured_fraction_max 0.898
_diffrn_reflns_theta_full 25.242
_diffrn_reflns_theta_max 29.260
_diffrn_reflns_theta_min 2.244
_diffrn_source 'Rotating-anode X-ray tube (dual wavelength)'
_diffrn_source_type 'Rigaku (Mo) X-ray DW Source'
_exptl_absorpt_coefficient_mu 7.631
_exptl_absorpt_correction_T_max 1.00000
_exptl_absorpt_correction_T_min 0.39471
_exptl_absorpt_correction_type multi-scan
_exptl_absorpt_process_details
;
CrysAlisPro 1.171.40.72a (Rigaku Oxford Diffraction, 2020)
Empirical absorption correction using spherical harmonics,
 implemented in SCALE3 ABSPACK scaling algorithm.
;
_exptl_crystal_colour colourless
_exptl_crystal_colour_primary colourless
_exptl_crystal_density_diffrn 2.089
_exptl_crystal_description block
_exptl_crystal_F_000 1136
_exptl_crystal_recrystallization_method 'MeOH, THF, Et2O'
_exptl_crystal_size_max 0.4
_exptl_crystal_size_mid 0.2
_exptl_crystal_size_min 0.1
_refine_diff_density_max 0.870
_refine_diff_density_min -1.279
_refine_diff_density_rms 0.109
_refine_ls_extinction_method none
_refine_ls_goodness_of_fit_ref 1.195
_refine_ls_hydrogen_treatment mixed
_refine_ls_matrix_type full
_refine_ls_number_parameters 262
_refine_ls_number_reflns 4591
_refine_ls_number_restraints 0
_refine_ls_restrained_S_all 1.195
_refine_ls_R_factor_all 0.0299
_refine_ls_R_factor_gt 0.0259
_refine_ls_shift/su_max 0.001
_refine_ls_shift/su_mean 0.000
_refine_ls_structure_factor_coef Fsqd
_refine_ls_weighting_details 'w=1/[\s^2^(Fo^2^)+(0.0028P)^2^+4.6063P] where P=(Fo^2^+2Fc^2^)/3'
_refine_ls_weighting_scheme calc
_refine_ls_wR_factor_gt 0.0528
_refine_ls_wR_factor_ref 0.0536
_reflns_Friedel_coverage 0.000
_reflns_number_gt 4246
_reflns_number_total 4591
_reflns_threshold_expression 'I > 2\s(I)'
_cod_data_source_file d0sc06518h2.cif
_cod_data_source_block spz0208
_cod_depositor_comments 'Adding full bibliography for 1559953.cif.'
_cod_database_code 1559953
_shelx_shelxl_version_number 2017/1
_chemical_oxdiff_formula C15H20N2O2Pt1
_chemical_oxdiff_usercomment '0.4 x 0.1 x 0.1 colorless block'
_shelx_space_group_comment
;
The symmetry employed for this shelxl refinement is uniquely defined
by the following loop, which should always be used as a source of
symmetry information in preference to the above space-group names.
They are only intended as comments.
;
_diffrn_oxdiff_digest_frames
;
011f59e626830665d3fbe21ee2504bead300041949a
;
_reflns_odcompleteness_completeness 99.93
_reflns_odcompleteness_iscentric 1
_reflns_odcompleteness_theta 26.32
_olex2_refinement_description
;
1. Fixed Uiso
 At 1.2 times of:
  All C(H) groups
 At 1.5 times of:
  All C(H,H,H,H,H,H) groups
2. Others
 Sof(H13D)=Sof(H13E)=Sof(H13F)=Sof(H12D)=Sof(H12E)=Sof(H12F)=Sof(H14D)=
 Sof(H14E)=Sof(H14F)=Sof(Pt2)=1-FVAR(1)
 Sof(Pt1)=Sof(H13A)=Sof(H13B)=Sof(H13C)=Sof(H12A)=Sof(H12B)=Sof(H12C)=
 Sof(H14A)=Sof(H14B)=Sof(H14C)=FVAR(1)
3.a Me refined with riding coordinates:
 C13(H13A,H13B,H13C), C13(H13D,H13E,H13F), C12(H12A,H12B,H12C), C12(H12D,H12E,
 H12F), C14(H14A,H14B,H14C), C14(H14D,H14E,H14F)
3.b Aromatic/amide H refined with riding coordinates:
 C10(H10), C2(H2A), C11(H11), C5(H5), C4(H4), C9(H9), C3(H3), C8(H8)
;
_olex2_exptl_crystal_mounting_method loop
_olex2_submission_special_instructions 'No special instructions were received'
_oxdiff_exptl_absorpt_empirical_details
;
Empirical correction (ABSPACK) includes:
- Absorption correction using spherical harmonics
- Frame scaling
;
_oxdiff_exptl_absorpt_empirical_full_max 1.967
_oxdiff_exptl_absorpt_empirical_full_min 0.765

loop_
_space_group_symop_operation_xyz
'x, y, z'
'-x+1/2, y+1/2, -z+1/2'
'-x, -y, -z'
'x-1/2, -y-1/2, z-1/2'

loop_
_atom_site_label
_atom_site_type_symbol
_atom_site_fract_x
_atom_site_fract_y
_atom_site_fract_z
_atom_site_U_iso_or_equiv
_atom_site_adp_type
_atom_site_occupancy
_atom_site_site_symmetry_order
_atom_site_calc_flag
_atom_site_refinement_flags_posn
_atom_site_refinement_flags_adp
_atom_site_refinement_flags_occupancy
_atom_site_disorder_assembly
_atom_site_disorder_group
Pt1 Pt 0.50739(3) 0.77328(5) 0.65994(6) 0.02010(14) Uani 0.947(4) 1 d . . P A 1
S1 S 0.95825(8) 0.71872(7) 0.71163(7) 0.02617(19) Uani 1 1 d . . . . .
F2 F 1.0022(3) 0.7842(2) 0.5195(2) 0.0504(7) Uani 1 1 d . . . . .
O1 O 0.6520(2) 0.72223(18) 0.7734(2) 0.0229(5) Uani 1 1 d . . . . .
O2 O 0.7170(2) 0.5638(2) 0.8321(2) 0.0281(6) Uani 1 1 d . . . . .
O4 O 0.8619(2) 0.7892(2) 0.7182(2) 0.0346(6) Uani 1 1 d . . . . .
O3 O 0.9299(3) 0.6200(2) 0.7516(2) 0.0384(7) Uani 1 1 d . . . . .
F1 F 0.8660(2) 0.6742(3) 0.5213(2) 0.0566(8) Uani 1 1 d . . . . .
N2 N 0.5882(3) 0.6482(2) 0.5774(2) 0.0232(6) Uani 1 1 d . . . . .
F3 F 1.0460(3) 0.6300(2) 0.5469(2) 0.0605(8) Uani 1 1 d . . . . .
O5 O 1.0707(3) 0.7578(3) 0.7441(3) 0.0450(8) Uani 1 1 d . . . . .
N1 N 0.4337(2) 0.6587(2) 0.7595(2) 0.0217(6) Uani 1 1 d . . . . .
C10 C 0.6420(4) 0.5467(4) 0.4311(3) 0.0391(10) Uani 1 1 d . . . . .
H10 H 0.641334 0.535390 0.355533 0.047 Uiso 1 1 calc R . . . .
C7 C 0.6455(3) 0.5845(3) 0.6460(3) 0.0210(7) Uani 1 1 d . . . . .
C13 C 0.5951(4) 0.8748(3) 0.5704(3) 0.0395(10) Uani 1 1 d . . . . .
H13A H 0.675657 0.882496 0.600684 0.059 Uiso 0.947(4) 1 calc R . P A 1
H13B H 0.597109 0.850895 0.495861 0.059 Uiso 0.947(4) 1 calc R . P A 1
H13C H 0.554697 0.939749 0.571633 0.059 Uiso 0.947(4) 1 calc R . P A 1
H13D H 0.676321 0.867083 0.598968 0.059 Uiso 0.053(4) 1 calc R . P A 2
H13E H 0.593747 0.875513 0.491428 0.059 Uiso 0.053(4) 1 calc R . P A 2
H13F H 0.562788 0.938052 0.596422 0.059 Uiso 0.053(4) 1 calc R . P A 2
C12 C 0.4439(4) 0.8855(3) 0.7531(4) 0.0390(10) Uani 1 1 d . . . . .
H12A H 0.496108 0.894546 0.817383 0.058 Uiso 0.947(4) 1 calc R . P A 1
H12B H 0.440134 0.948214 0.711662 0.058 Uiso 0.947(4) 1 calc R . P A 1
H12C H 0.364959 0.867740 0.774903 0.058 Uiso 0.947(4) 1 calc R . P A 1
H12D H 0.501469 0.884265 0.814280 0.058 Uiso 0.053(4) 1 calc R . P A 2
H12E H 0.447574 0.950606 0.716480 0.058 Uiso 0.053(4) 1 calc R . P A 2
H12F H 0.364816 0.875543 0.779109 0.058 Uiso 0.053(4) 1 calc R . P A 2
C6 C 0.6388(3) 0.6144(2) 0.7647(3) 0.0203(7) Uani 1 1 d . . . . .
C2 C 0.4861(3) 0.5110(3) 0.8605(3) 0.0256(7) Uani 1 1 d . . . . .
H2A H 0.544704 0.464476 0.885152 0.031 Uiso 1 1 calc R . . . .
C1 C 0.5141(3) 0.5933(2) 0.7984(3) 0.0201(7) Uani 1 1 d . . . . .
C14 C 0.3675(4) 0.7986(3) 0.5564(4) 0.0383(10) Uani 1 1 d . . . . .
H14A H 0.300955 0.757388 0.577249 0.057 Uiso 0.947(4) 1 calc R . P A 1
H14B H 0.345713 0.869758 0.558844 0.057 Uiso 0.947(4) 1 calc R . P A 1
H14C H 0.388125 0.780903 0.483071 0.057 Uiso 0.947(4) 1 calc R . P A 1
H14D H 0.332376 0.850552 0.600622 0.057 Uiso 0.053(4) 1 calc R . P A 2
H14E H 0.390915 0.828240 0.488448 0.057 Uiso 0.053(4) 1 calc R . P A 2
H14F H 0.309864 0.745167 0.541182 0.057 Uiso 0.053(4) 1 calc R . P A 2
C11 C 0.5875(3) 0.6294(3) 0.4715(3) 0.0324(9) Uani 1 1 d . . . . .
H11 H 0.548168 0.674701 0.422985 0.039 Uiso 1 1 calc R . . . .
C15 C 0.9685(3) 0.7003(3) 0.5670(3) 0.0290(8) Uani 1 1 d . . . . .
C5 C 0.3216(3) 0.6471(3) 0.7855(3) 0.0270(7) Uani 1 1 d . . . . .
H5 H 0.264488 0.694489 0.759750 0.032 Uiso 1 1 calc R . . . .
C4 C 0.2870(3) 0.5680(3) 0.8487(3) 0.0302(8) Uani 1 1 d . . . . .
H4 H 0.207186 0.561385 0.866520 0.036 Uiso 1 1 calc R . . . .
C9 C 0.6979(4) 0.4802(3) 0.5015(4) 0.0395(10) Uani 1 1 d . . . . .
H9 H 0.735011 0.421866 0.474957 0.047 Uiso 1 1 calc R . . . .
C3 C 0.3693(4) 0.4990(3) 0.8855(3) 0.0301(8) Uani 1 1 d . . . . .
H3 H 0.346377 0.443496 0.927740 0.036 Uiso 1 1 calc R . . . .
C8 C 0.6994(3) 0.4991(3) 0.6117(3) 0.0293(8) Uani 1 1 d . . . . .
H8 H 0.736751 0.454102 0.661751 0.035 Uiso 1 1 calc R . . . .
H2 H 0.786(4) 0.572(4) 0.815(4) 0.038(13) Uiso 1 1 d . . . . .
Pt2 Pt 0.4890(8) 0.7492(7) 0.6248(13) 0.0299(15) Uani 0.053(4) 1 d . . P A 2
H1 H 0.712(5) 0.739(4) 0.760(5) 0.052(17) Uiso 1 1 d . . . . .

loop_
_atom_site_aniso_label
_atom_site_aniso_U_11
_atom_site_aniso_U_22
_atom_site_aniso_U_33
_atom_site_aniso_U_23
_atom_site_aniso_U_13
_atom_site_aniso_U_12
Pt1 0.01830(12) 0.01922(18) 0.0229(2) 0.00537(15) 0.00239(9) 0.00181(9)
S1 0.0194(4) 0.0309(5) 0.0279(4) -0.0050(3) -0.0014(3) 0.0045(3)
F2 0.0568(18) 0.0556(17) 0.0394(14) 0.0104(12) 0.0084(12) -0.0187(13)
O1 0.0193(12) 0.0212(13) 0.0284(13) 0.0018(10) 0.0035(10) -0.0023(10)
O2 0.0231(14) 0.0297(14) 0.0309(14) 0.0086(10) -0.0033(11) 0.0031(11)
O4 0.0245(14) 0.0296(15) 0.0505(17) -0.0018(12) 0.0100(12) 0.0035(11)
O3 0.0376(16) 0.0360(16) 0.0418(16) 0.0095(12) 0.0042(13) 0.0108(13)
F1 0.0442(16) 0.090(2) 0.0346(13) -0.0083(14) -0.0052(11) -0.0302(15)
N2 0.0184(14) 0.0324(16) 0.0191(13) 0.0031(11) 0.0042(11) -0.0005(12)
F3 0.069(2) 0.0590(18) 0.0548(17) -0.0172(14) 0.0204(15) 0.0205(15)
O5 0.0246(15) 0.067(2) 0.0423(17) -0.0180(15) -0.0051(13) -0.0009(14)
N1 0.0199(14) 0.0233(15) 0.0223(14) 0.0000(11) 0.0064(11) 0.0015(11)
C10 0.027(2) 0.064(3) 0.0271(19) -0.0146(19) 0.0085(16) -0.014(2)
C7 0.0132(15) 0.0257(17) 0.0245(16) -0.0011(13) 0.0043(13) -0.0027(13)
C13 0.042(2) 0.036(2) 0.041(2) 0.0189(18) 0.0060(19) -0.0050(19)
C12 0.043(2) 0.023(2) 0.052(3) 0.0020(17) 0.008(2) 0.0087(17)
C6 0.0189(16) 0.0198(16) 0.0224(16) 0.0023(12) 0.0025(13) 0.0016(13)
C2 0.032(2) 0.0248(18) 0.0203(17) -0.0001(13) 0.0025(14) -0.0029(15)
C1 0.0238(17) 0.0183(16) 0.0187(15) -0.0015(12) 0.0047(13) -0.0021(13)
C14 0.029(2) 0.041(2) 0.044(2) 0.0156(18) -0.0035(18) 0.0054(17)
C11 0.0240(19) 0.051(2) 0.0223(17) 0.0022(16) 0.0034(14) -0.0082(17)
C15 0.0271(19) 0.030(2) 0.0302(18) -0.0016(15) 0.0018(15) -0.0045(15)
C5 0.0207(17) 0.0288(19) 0.0320(18) -0.0049(14) 0.0074(14) 0.0014(14)
C4 0.0263(19) 0.037(2) 0.0287(18) -0.0116(15) 0.0137(15) -0.0088(16)
C9 0.030(2) 0.039(2) 0.051(3) -0.023(2) 0.0127(19) -0.0069(18)
C3 0.039(2) 0.0285(19) 0.0240(17) -0.0003(14) 0.0092(16) -0.0138(16)
C8 0.0210(18) 0.0275(19) 0.040(2) -0.0053(15) 0.0017(15) 0.0003(15)
Pt2 0.044(2) 0.014(2) 0.031(4) -0.003(2) -0.001(3) -0.0034(17)

loop_
_atom_type_symbol
_atom_type_description
_atom_type_scat_dispersion_real
_atom_type_scat_dispersion_imag
_atom_type_scat_source
C C 0.0033 0.0016 'International Tables Vol C Tables 4.2.6.8 and 6.1.1.4'
H H 0.0000 0.0000 'International Tables Vol C Tables 4.2.6.8 and 6.1.1.4'
F F 0.0171 0.0103 'International Tables Vol C Tables 4.2.6.8 and 6.1.1.4'
N N 0.0061 0.0033 'International Tables Vol C Tables 4.2.6.8 and 6.1.1.4'
O O 0.0106 0.0060 'International Tables Vol C Tables 4.2.6.8 and 6.1.1.4'
Pt Pt -1.7033 8.3905 'International Tables Vol C Tables 4.2.6.8 and 6.1.1.4'
S S 0.1246 0.1234 'International Tables Vol C Tables 4.2.6.8 and 6.1.1.4'

loop_
_geom_angle_atom_site_label_1
_geom_angle_atom_site_label_2
_geom_angle_atom_site_label_3
_geom_angle
_geom_angle_site_symmetry_1
_geom_angle_site_symmetry_3
_geom_angle_publ_flag
N2 Pt1 O1 75.42(10) . . ?
N1 Pt1 O1 73.54(10) . . ?
N1 Pt1 N2 85.03(11) . . ?
C13 Pt1 O1 100.44(15) . . ?
C13 Pt1 N2 91.23(16) . . ?
C13 Pt1 N1 173.55(15) . . ?
C13 Pt1 C12 91.12(19) . . ?
C12 Pt1 O1 97.82(15) . . ?
C12 Pt1 N2 173.14(15) . . ?
C12 Pt1 N1 92.01(15) . . ?
C14 Pt1 O1 171.59(15) . . ?
C14 Pt1 N2 99.51(16) . . ?
C14 Pt1 N1 99.54(15) . . ?
C14 Pt1 C13 86.25(18) . . ?
C14 Pt1 C12 87.07(19) . . ?
O4 S1 C15 103.09(18) . . ?
O3 S1 O4 112.76(17) . . ?
O3 S1 C15 103.99(18) . . ?
O5 S1 O4 114.92(18) . . ?
O5 S1 O3 116.6(2) . . ?
O5 S1 C15 103.28(18) . . ?
Pt1 O1 H1 116(4) . . ?
C6 O1 Pt1 100.65(19) . . ?
C6 O1 H1 112(4) . . ?
C6 O2 H2 112(3) . . ?
C7 N2 Pt1 112.7(2) . . ?
C7 N2 Pt2 122.4(5) . . ?
C11 N2 Pt1 128.4(3) . . ?
C11 N2 C7 118.9(3) . . ?
C11 N2 Pt2 117.9(6) . . ?
C1 N1 Pt1 112.9(2) . . ?
C1 N1 C5 118.8(3) . . ?
C1 N1 Pt2 114.8(3) . . ?
C5 N1 Pt1 128.3(2) . . ?
C5 N1 Pt2 124.1(4) . . ?
C11 C10 H10 120.4 . . ?
C11 C10 C9 119.2(4) . . ?
C9 C10 H10 120.4 . . ?
N2 C7 C6 113.6(3) . . ?
N2 C7 C8 122.4(3) . . ?
C8 C7 C6 124.0(3) . . ?
Pt1 C13 H13A 109.5 . . ?
Pt1 C13 H13B 109.5 . . ?
Pt1 C13 H13C 109.5 . . ?
H13A C13 H13B 109.5 . . ?
H13A C13 H13C 109.5 . . ?
H13B C13 H13C 109.5 . . ?
H13D C13 H13E 109.5 . . ?
H13D C13 H13F 109.5 . . ?
H13E C13 H13F 109.5 . . ?
Pt2 C13 H13D 109.5 . . ?
Pt2 C13 H13E 109.5 . . ?
Pt2 C13 H13F 109.5 . . ?
Pt1 C12 H12A 109.5 . . ?
Pt1 C12 H12B 109.5 . . ?
Pt1 C12 H12C 109.5 . . ?
H12A C12 H12B 109.5 . . ?
H12A C12 H12C 109.5 . . ?
H12B C12 H12C 109.5 . . ?
H12D C12 H12E 109.5 . . ?
H12D C12 H12F 109.5 . . ?
H12E C12 H12F 109.5 . . ?
Pt2 C12 H12D 109.5 . . ?
Pt2 C12 H12E 109.5 . . ?
Pt2 C12 H12F 109.5 . . ?
O1 C6 C7 108.7(3) . . ?
O1 C6 C1 104.9(3) . . ?
O2 C6 O1 112.3(3) . . ?
O2 C6 C7 113.5(3) . . ?
O2 C6 C1 109.2(3) . . ?
C1 C6 C7 107.8(3) . . ?
C1 C2 H2A 121.2 . . ?
C1 C2 C3 117.6(3) . . ?
C3 C2 H2A 121.2 . . ?
N1 C1 C6 114.3(3) . . ?
N1 C1 C2 123.0(3) . . ?
C2 C1 C6 122.6(3) . . ?
Pt1 C14 H14A 109.5 . . ?
Pt1 C14 H14B 109.5 . . ?
Pt1 C14 H14C 109.5 . . ?
H14A C14 H14B 109.5 . . ?
H14A C14 H14C 109.5 . . ?
H14B C14 H14C 109.5 . . ?
H14D C14 H14E 109.5 . . ?
H14D C14 H14F 109.5 . . ?
H14E C14 H14F 109.5 . . ?
Pt2 C14 H14D 109.5 . . ?
Pt2 C14 H14E 109.5 . . ?
Pt2 C14 H14F 109.5 . . ?
N2 C11 C10 121.9(4) . . ?
N2 C11 H11 119.0 . . ?
C10 C11 H11 119.0 . . ?
F2 C15 S1 110.9(3) . . ?
F1 C15 S1 111.3(3) . . ?
F1 C15 F2 107.4(3) . . ?
F3 C15 S1 110.9(3) . . ?
F3 C15 F2 107.6(3) . . ?
F3 C15 F1 108.6(3) . . ?
N1 C5 H5 119.2 . . ?
N1 C5 C4 121.6(3) . . ?
C4 C5 H5 119.2 . . ?
C5 C4 H4 120.3 . . ?
C3 C4 C5 119.4(3) . . ?
C3 C4 H4 120.3 . . ?
C10 C9 H9 120.3 . . ?
C10 C9 C8 119.4(4) . . ?
C8 C9 H9 120.3 . . ?
C2 C3 H3 120.2 . . ?
C4 C3 C2 119.6(3) . . ?
C4 C3 H3 120.2 . . ?
C7 C8 C9 118.2(4) . . ?
C7 C8 H8 120.9 . . ?
C9 C8 H8 120.9 . . ?
N2 Pt2 N1 92.5(2) . . ?
N2 Pt2 C13 95.9(3) . . ?
N2 Pt2 C12 150.9(9) . . ?
N1 Pt2 C13 147.5(10) . . ?
N1 Pt2 C12 80.5(5) . . ?
C13 Pt2 C12 76.9(4) . . ?
C14 Pt2 N2 127.2(11) . . ?
C14 Pt2 N1 109.6(3) . . ?
C14 Pt2 C13 89.9(3) . . ?
C14 Pt2 C12 81.4(3) . . ?

loop_
_geom_bond_atom_site_label_1
_geom_bond_atom_site_label_2
_geom_bond_distance
_geom_bond_site_symmetry_2
_geom_bond_publ_flag
Pt1 O1 2.222(3) . ?
Pt1 N2 2.182(3) . ?
Pt1 N1 2.158(3) . ?
Pt1 C13 2.041(4) . ?
Pt1 C12 2.043(4) . ?
Pt1 C14 2.028(4) . ?
S1 O4 1.449(3) . ?
S1 O3 1.446(3) . ?
S1 O5 1.423(3) . ?
S1 C15 1.822(4) . ?
F2 C15 1.329(5) . ?
O1 C6 1.447(4) . ?
O1 H1 0.74(6) . ?
O2 C6 1.370(4) . ?
O2 H2 0.83(5) . ?
F1 C15 1.320(5) . ?
N2 C7 1.348(4) . ?
N2 C11 1.338(5) . ?
N2 Pt2 1.869(8) . ?
F3 C15 1.318(5) . ?
N1 C1 1.336(4) . ?
N1 C5 1.340(4) . ?
N1 Pt2 2.179(7) . ?
C10 H10 0.9500 . ?
C10 C11 1.371(6) . ?
C10 C9 1.379(7) . ?
C7 C6 1.532(5) . ?
C7 C8 1.369(5) . ?
C13 H13A 0.9800 . ?
C13 H13B 0.9800 . ?
C13 H13C 0.9800 . ?
C13 H13D 0.9800 . ?
C13 H13E 0.9800 . ?
C13 H13F 0.9800 . ?
C13 Pt2 2.188(8) . ?
C12 H12A 0.9800 . ?
C12 H12B 0.9800 . ?
C12 H12C 0.9800 . ?
C12 H12D 0.9800 . ?
C12 H12E 0.9800 . ?
C12 H12F 0.9800 . ?
C12 Pt2 2.485(15) . ?
C6 C1 1.525(5) . ?
C2 H2A 0.9500 . ?
C2 C1 1.386(5) . ?
C2 C3 1.390(5) . ?
C14 H14A 0.9800 . ?
C14 H14B 0.9800 . ?
C14 H14C 0.9800 . ?
C14 H14D 0.9800 . ?
C14 H14E 0.9800 . ?
C14 H14F 0.9800 . ?
C14 Pt2 1.720(12) . ?
C11 H11 0.9500 . ?
C5 H5 0.9500 . ?
C5 C4 1.382(5) . ?
C4 H4 0.9500 . ?
C4 C3 1.375(6) . ?
C9 H9 0.9500 . ?
C9 C8 1.391(6) . ?
C3 H3 0.9500 . ?
C8 H8 0.9500 . ?
